data_2210125
loop_
_publ_author_name
'Bao, Feng'
'Chen, Ying'
'Ng, Seik Weng'

_publ_section_title
;
 A cocrystal of 3-nitrophenylanilinium perchlorate and 3-nitroaniline
;
_journal_coeditor_code BT2172
_journal_issue 9
_journal_name_full 'Acta Crystallographica Section E'
_journal_page_first o4186
_journal_page_last o4187
_journal_paper_doi 10.1107/S1600536806033873
_journal_volume 62
_journal_year 2006
_chemical_formula_iupac 'C6 H7 N2 O2 +, Cl O4 -, C6 H6 N2 O2'
_chemical_formula_moiety 'C6 H7 N2 O2 +, Cl O4 -, C6 H6 N2 O2'
_chemical_formula_sum 'C12 H13 Cl N4 O8'
_chemical_formula_weight 376.71
_chemical_name_systematic
;
3-nitrophenylanilinium perchlorate--3-nitroaniline (1/1)
;
_space_group_IT_number 57
_symmetry_cell_setting orthorhombic
_symmetry_space_group_name_Hall '-P 2c 2b'
_symmetry_space_group_name_H-M 'P b c m'
_atom_sites_solution_hydrogens geom
_atom_sites_solution_primary direct
_atom_sites_solution_secondary difmap
_audit_creation_method SHELXL-97
_cell_angle_alpha 90.00
_cell_angle_beta 90.00
_cell_angle_gamma 90.00
_cell_formula_units_Z 4
_cell_length_a 7.9181(3)
_cell_length_b 30.848(2)
_cell_length_c 6.3894(4)
_cell_measurement_reflns_used 5700
_cell_measurement_temperature 292(2)
_cell_measurement_theta_max 28.2
_cell_measurement_theta_min 2.5
_cell_volume 1560.66(15)
_computing_cell_refinement 'SAINT (Bruker, 2003)'
_computing_data_collection 'SMART (Bruker, 2003)'
_computing_data_reduction SAINT
_computing_molecular_graphics 'X-SEED (Barbour, 2001)'
_computing_publication_material SHELXL97
_computing_structure_refinement 'SHELXL97 (Sheldrick, 1997)'
_computing_structure_solution 'SHELXS97 (Sheldrick, 1997)'
_diffrn_ambient_temperature 292(2)
_diffrn_measured_fraction_theta_full 1.00
_diffrn_measured_fraction_theta_max 1.00
_diffrn_measurement_device_type 'Bruker APEX area-detector'
_diffrn_measurement_method '\f and \w'
_diffrn_radiation_monochromator graphite
_diffrn_radiation_source 'fine-focus sealed tube'
_diffrn_radiation_type MoK\a
_diffrn_radiation_wavelength 0.71073
_diffrn_reflns_av_R_equivalents 0.031
_diffrn_reflns_av_sigmaI/netI 0.021
_diffrn_reflns_limit_h_max 9
_diffrn_reflns_limit_h_min -9
_diffrn_reflns_limit_k_max 36
_diffrn_reflns_limit_k_min -36
_diffrn_reflns_limit_l_max 7
_diffrn_reflns_limit_l_min -7
_diffrn_reflns_number 14008
_diffrn_reflns_theta_full 25.00
_diffrn_reflns_theta_max 25.0
_diffrn_reflns_theta_min 2.6
_diffrn_standards_decay_% 0
_diffrn_standards_interval_count 0
_diffrn_standards_interval_time 0
_diffrn_standards_number 0
_exptl_absorpt_coefficient_mu 0.298
_exptl_absorpt_correction_type none
_exptl_crystal_colour Colorless
_exptl_crystal_density_diffrn 1.603
_exptl_crystal_density_method 'not measured'
_exptl_crystal_description Block
_exptl_crystal_F_000 776
_exptl_crystal_size_max 0.20
_exptl_crystal_size_mid 0.10
_exptl_crystal_size_min 0.10
_refine_diff_density_max 0.34
_refine_diff_density_min -0.80
_refine_ls_extinction_method none
_refine_ls_goodness_of_fit_ref 1.05
_refine_ls_hydrogen_treatment mixed
_refine_ls_matrix_type full
_refine_ls_number_parameters 159
_refine_ls_number_reflns 1512
_refine_ls_number_restraints 3
_refine_ls_restrained_S_all 1.04
_refine_ls_R_factor_all 0.068
_refine_ls_R_factor_gt 0.065
_refine_ls_shift/su_max 0.001
_refine_ls_shift/su_mean 0.000
_refine_ls_structure_factor_coef Fsqd
_refine_ls_weighting_details 'calc w=1/[\s^2^(Fo^2^)+(0.1029P)^2^+3.8634P] where P=(Fo^2^+2Fc^2^)/3'
_refine_ls_weighting_scheme calc
_refine_ls_wR_factor_gt 0.194
_refine_ls_wR_factor_ref 0.196
_reflns_number_gt 1402
_reflns_number_total 1512
_reflns_threshold_expression I>2\s(I)
_cod_data_source_file bt2172.cif
_cod_data_source_block I
_cod_depositor_comments
;
The following automatic conversions were performed:
'_exptl_absorpt_correction_type' value 'None' changed to 'none' according
to '/home/saulius/struct/CIF-dictionaries/cif_core.dic' dictionary named
'cif_core.dic' version 2.4.1 from 2010-06-29.

Automatic conversion script
Id: cif_fix_enum 1527 2010-12-29 10:47:43Z saulius 

The following automatic conversions were performed:

'_exptl_absorpt_correction_type' value 'None' changed to 'none'
according to /home/saulius/struct/CIF-dictionaries/cif_core.dic
dictionary named 'cif_core.dic' version 2.4.1 from 2010-06-29.

Automatic conversion script
Id: cif_fix_values 1715 2011-07-08 13:25:40Z adriana 
;
_cod_original_cell_volume 1560.70(10)
_cod_database_code 2210125
_cod_database_fobs_code 2210125

loop_
_symmetry_equiv_pos_as_xyz
'x, y, z'
'-x, -y, z+1/2'
'-x, y+1/2, -z+1/2'
'x, -y+1/2, -z'
'-x, -y, -z'
'x, y, -z-1/2'
'x, -y-1/2, z-1/2'
'-x, y-1/2, z'

loop_
_atom_site_type_symbol
_atom_site_label
_atom_site_fract_x
_atom_site_fract_y
_atom_site_fract_z
_atom_site_U_iso_or_equiv
_atom_site_adp_type
_atom_site_calc_flag
_atom_site_refinement_flags
_atom_site_occupancy
Cl Cl1 0.7147(2) 0.49220(4) 0.7500 0.0347(4) Uani d S 1
O O1 0.7120(5) 0.53910(10) 0.7500 0.0640(10) Uani d S 1
O O2 0.8088(4) 0.47710(10) 0.5645(5) 0.0620(10) Uani d . 1
O O3 0.5439(5) 0.47510(10) 0.7500 0.0550(10) Uani d S 1
O O4 1.1274(5) 0.3408(2) 0.2500 0.0680(10) Uani d S 1
O O5 1.0313(7) 0.2767(2) 0.2500 0.098(2) Uani d S 1
O O6 0.3735(5) 0.64860(10) 0.2500 0.0560(10) Uani d S 1
O O7 0.4824(6) 0.71210(10) 0.2500 0.0690(10) Uani d S 1
N N1 0.6238(6) 0.43830(10) 0.2500 0.0340(10) Uani d SD 1
N N2 1.0133(6) 0.3155(2) 0.2500 0.0530(10) Uani d S 1
N N3 0.8579(6) 0.54510(10) 0.2500 0.0430(10) Uani d SD 1
N N4 0.4933(6) 0.6727(2) 0.2500 0.0420(10) Uani d S 1
C C1 0.6528(6) 0.3917(2) 0.2500 0.0300(10) Uani d S 1
C C2 0.8164(6) 0.3767(2) 0.2500 0.0340(10) Uani d S 1
C C3 0.8394(6) 0.3323(2) 0.2500 0.0360(10) Uani d S 1
C C4 0.7056(7) 0.3035(2) 0.2500 0.0460(10) Uani d S 1
C C5 0.5436(7) 0.3198(2) 0.2500 0.0450(10) Uani d S 1
C C6 0.5178(6) 0.3641(2) 0.2500 0.0360(10) Uani d S 1
C C7 0.8378(6) 0.59200(10) 0.2500 0.0270(10) Uani d S 1
C C8 0.6769(5) 0.6093(2) 0.2500 0.0290(10) Uani d S 1
C C9 0.6644(6) 0.6537(2) 0.2500 0.0320(10) Uani d S 1
C C10 0.8013(6) 0.6810(2) 0.2500 0.0410(10) Uani d S 1
C C11 0.9606(6) 0.6625(2) 0.2500 0.0420(10) Uani d S 1
C C12 0.9798(6) 0.6181(2) 0.2500 0.0334(11) Uani d S 1
H H1n1 0.675(4) 0.4500(10) 0.148(4) 0.050(10) Uiso d D 1
H H1n2 0.519(2) 0.444(2) 0.2500 0.05(2) Uiso d SD 1
H H3n1 0.820(5) 0.5350(10) 0.364(4) 0.050(10) Uiso d D 1
H H2 0.9077 0.3957 0.2500 0.040 Uiso calc SR 1
H H4 0.7246 0.2737 0.2500 0.055 Uiso calc SR 1
H H5 0.4518 0.3010 0.2500 0.054 Uiso calc SR 1
H H6 0.4084 0.3751 0.2500 0.043 Uiso calc SR 1
H H8 0.5815 0.5917 0.2500 0.035 Uiso calc SR 1
H H10 0.7875 0.7109 0.2500 0.049 Uiso calc SR 1
H H11 1.0556 0.6802 0.2500 0.050 Uiso calc SR 1
H H12 1.0871 0.6059 0.2500 0.040 Uiso calc SR 1

loop_
_atom_site_aniso_label
_atom_site_aniso_U_11
_atom_site_aniso_U_22
_atom_site_aniso_U_33
_atom_site_aniso_U_12
_atom_site_aniso_U_13
_atom_site_aniso_U_23
Cl1 0.0365(7) 0.0310(7) 0.0367(7) 0.0023(5) 0.000 0.000
O1 0.043(2) 0.029(2) 0.119(4) -0.001(2) 0.000 0.000
O2 0.049(2) 0.090(2) 0.047(2) 0.012(2) 0.0040(10) -0.021(2)
O3 0.039(2) 0.038(2) 0.087(3) -0.006(2) 0.000 0.000
O4 0.028(2) 0.094(4) 0.082(4) 0.010(2) 0.000 0.000
O5 0.071(3) 0.052(3) 0.170(7) 0.036(3) 0.000 0.000
O6 0.027(2) 0.069(3) 0.073(3) 0.005(2) 0.000 0.000
O7 0.058(3) 0.043(2) 0.105(4) 0.027(2) 0.000 0.000
N1 0.038(2) 0.031(2) 0.034(2) 0.004(2) 0.000 0.000
N2 0.037(3) 0.062(3) 0.061(3) 0.019(2) 0.000 0.000
N3 0.046(3) 0.026(2) 0.059(3) 0.002(2) 0.000 0.000
N4 0.030(2) 0.050(3) 0.045(3) 0.012(2) 0.000 0.000
C1 0.036(3) 0.028(2) 0.026(2) 0.001(2) 0.000 0.000
C2 0.030(2) 0.033(2) 0.037(3) -0.002(2) 0.000 0.000
C3 0.029(2) 0.041(3) 0.038(3) 0.009(2) 0.000 0.000
C4 0.050(3) 0.031(3) 0.056(3) 0.002(2) 0.000 0.000
C5 0.037(3) 0.038(3) 0.058(4) -0.008(2) 0.000 0.000
C6 0.031(2) 0.041(3) 0.035(3) -0.001(2) 0.000 0.000
C7 0.028(2) 0.027(2) 0.026(2) 0.002(2) 0.000 0.000
C8 0.022(2) 0.031(2) 0.036(2) -0.005(2) 0.000 0.000
C9 0.025(2) 0.035(3) 0.035(3) 0.007(2) 0.000 0.000
C10 0.037(3) 0.027(2) 0.059(3) -0.001(2) 0.000 0.000
C11 0.028(3) 0.039(3) 0.059(4) -0.007(2) 0.000 0.000
C12 0.021(2) 0.042(3) 0.036(3) 0.002(2) 0.000 0.000

loop_
_atom_type_symbol
_atom_type_description
_atom_type_scat_dispersion_real
_atom_type_scat_dispersion_imag
_atom_type_scat_source
C C 0.0033 0.0016 'International Tables Vol C Tables 4.2.6.8 and 6.1.1.4'
H H 0.0000 0.0000 'International Tables Vol C Tables 4.2.6.8 and 6.1.1.4'
N N 0.0061 0.0033 'International Tables Vol C Tables 4.2.6.8 and 6.1.1.4'
O O 0.0106 0.0060 'International Tables Vol C Tables 4.2.6.8 and 6.1.1.4'
Cl Cl 0.1484 0.1585 'International Tables Vol C Tables 4.2.6.8 and 6.1.1.4'

loop_
_geom_angle_atom_site_label_1
_geom_angle_atom_site_label_2
_geom_angle_atom_site_label_3
_geom_angle_site_symmetry_1
_geom_angle_site_symmetry_3
_geom_angle
_geom_angle_publ_flag
O1 Cl1 O3 . . 110.4(2) no
O1 Cl1 O2 . 6_557 108.8(2) no
O3 Cl1 O2 . 6_557 110.9(2) no
O1 Cl1 O2 . . 108.8(2) no
O3 Cl1 O2 . . 110.9(2) no
O2 Cl1 O2 6_557 . 106.9(3) no
O4 N2 O5 . . 124.1(5) no
O4 N2 C3 . . 118.4(5) no
O5 N2 C3 . . 117.5(5) no
O6 N4 O7 . . 124.0(4) no
O6 N4 C9 . . 118.5(4) no
O7 N4 C9 . . 117.5(4) no
C6 C1 C2 . . 121.8(4) no
C6 C1 N1 . . 119.5(4) no
C2 C1 N1 . . 118.7(4) no
C1 C2 C3 . . 117.2(4) no
C2 C3 C4 . . 122.5(5) no
C2 C3 N2 . . 118.3(5) no
C4 C3 N2 . . 119.3(5) no
C5 C4 C3 . . 118.6(5) no
C4 C5 C6 . . 119.9(5) no
C1 C6 C5 . . 120.1(5) no
C8 C7 C12 . . 121.6(4) no
C8 C7 N3 . . 119.0(4) no
C12 C7 N3 . . 119.3(4) no
C9 C8 C7 . . 116.9(4) no
C10 C9 C8 . . 123.7(4) no
C10 C9 N4 . . 118.8(4) no
C8 C9 N4 . . 117.5(4) no
C9 C10 C11 . . 117.9(5) no
C12 C11 C10 . . 120.7(5) no
C11 C12 C7 . . 119.3(4) no
C1 N1 H1n1 . . 111(3) no
C1 N1 H1n2 . . 111(4) no
H1n1 N1 H1n2 . . 112(3) no
C7 N3 H3n1 . . 109(3) no
C1 C2 H2 . . 121.4 no
C3 C2 H2 . . 121.4 no
C5 C4 H4 . . 120.7 no
C3 C4 H4 . . 120.7 no
C4 C5 H5 . . 120.0 no
C6 C5 H5 . . 120.0 no
C1 C6 H6 . . 120.0 no
C5 C6 H6 . . 120.0 no
C9 C8 H8 . . 121.6 no
C7 C8 H8 . . 121.6 no
C9 C10 H10 . . 121.1 no
C11 C10 H10 . . 121.1 no
C12 C11 H11 . . 119.7 no
C10 C11 H11 . . 119.7 no
C11 C12 H12 . . 120.4 no
C7 C12 H12 . . 120.4 no

loop_
_geom_bond_atom_site_label_1
_geom_bond_atom_site_label_2
_geom_bond_site_symmetry_2
_geom_bond_distance
_geom_bond_publ_flag
Cl1 O1 . 1.447(4) no
Cl1 O3 . 1.451(4) no
Cl1 O2 6_557 1.475(3) no
Cl1 O2 . 1.475(3) no
O4 N2 . 1.195(7) no
O5 N2 . 1.205(6) no
O6 N4 . 1.205(6) no
O7 N4 . 1.217(6) no
N1 C1 . 1.457(6) no
N2 C3 . 1.472(7) no
N3 C7 . 1.457(6) no
N4 C9 . 1.476(6) no
C1 C6 . 1.368(7) no
C1 C2 . 1.376(7) no
C2 C3 . 1.381(7) no
C3 C4 . 1.384(8) no
C4 C5 . 1.378(8) no
C5 C6 . 1.382(7) no
C7 C8 . 1.381(6) no
C7 C12 . 1.384(7) no
C8 C9 . 1.373(6) no
C9 C10 . 1.372(7) no
C10 C11 . 1.385(7) no
C11 C12 . 1.376(7) no
N1 H1n1 . 0.850(10) no
N1 H1n2 . 0.850(10) no
N3 H3n1 . 0.850(10) no
C2 H2 . 0.93 no
C4 H4 . 0.93 no
C5 H5 . 0.93 no
C6 H6 . 0.93 no
C8 H8 . 0.93 no
C10 H10 . 0.93 no
C11 H11 . 0.93 no
C12 H12 . 0.93 no

loop_
_geom_hbond_atom_site_label_D
_geom_hbond_atom_site_label_H
_geom_hbond_atom_site_label_A
_geom_hbond_site_symmetry_A
_geom_hbond_distance_DH
_geom_hbond_distance_HA
_geom_hbond_distance_DA
_geom_hbond_angle_DHA
_geom_hbond_publ_flag
N1 H1n2 O1 5_666 0.850(10) 1.900(10) 2.748(6) 177(6) yes
N1 H1n1 O2 6_556 0.850(10) 1.910(10) 2.760(4) 174(4) yes
N3 H3n1 O2 . 0.850(10) 2.20(2) 2.929(5) 144(4) yes

loop_
_geom_torsion_atom_site_label_1
_geom_torsion_atom_site_label_2
_geom_torsion_atom_site_label_3
_geom_torsion_atom_site_label_4
_geom_torsion
_geom_torsion_publ_flag
C6 C1 C2 C3 0.0 no
N1 C1 C2 C3 180.0 no
C1 C2 C3 C4 0.0 no
C1 C2 C3 N2 180.0 no
O4 N2 C3 C2 0.0 no
O5 N2 C3 C2 180.0 no
O4 N2 C3 C4 180.0 no
O5 N2 C3 C4 0.0 no
C2 C3 C4 C5 0.0 no
N2 C3 C4 C5 180.0 no
C3 C4 C5 C6 0.0 no
C2 C1 C6 C5 0.0 no
N1 C1 C6 C5 180.0 no
C4 C5 C6 C1 0.0 no
C12 C7 C8 C9 0.0 no
N3 C7 C8 C9 180.0 no
C7 C8 C9 C10 0.0 no
C7 C8 C9 N4 180.0 no
O6 N4 C9 C10 180.0 no
O7 N4 C9 C10 0.0 no
O6 N4 C9 C8 0.0 no
O7 N4 C9 C8 180.0 no
C8 C9 C10 C11 0.0 no
N4 C9 C10 C11 180.0 no
C9 C10 C11 C12 0.0 no
C10 C11 C12 C7 0.0 no
C8 C7 C12 C11 0.0 no
N3 C7 C12 C11 180.0 no
